data_7024012
loop_
_publ_author_name
'Be\,sli, Serap'
'Mutlu, Ceylan'
'Yuksel, Fatma'

_publ_section_title
;
 Nucleophilic substitution reactions of 10- and 11-membered fluorodioxy
 ansa cyclotriphosphazene derivatives.
;
_journal_issue 48
_journal_name_full 'Dalton transactions (Cambridge, England : 2003)'
_journal_page_first 16709
_journal_page_last 16722
_journal_paper_doi 10.1039/c3dt52461b
_journal_volume 42
_journal_year 2013
_chemical_formula_sum 'C9 H16 F6 N3 O6 P3'
_chemical_formula_weight 469.16
_chemical_name_common cyclophosphazene
_space_group_crystal_system monoclinic
_space_group_IT_number 4
_space_group_name_Hall 'P 2yb'
_space_group_name_H-M_alt 'P 1 21 1'
_symmetry_space_group_name_Hall 'P 2yb'
_symmetry_space_group_name_H-M 'P 1 21 1'
_atom_sites_solution_hydrogens geom
_atom_sites_solution_primary direct
_atom_sites_solution_secondary difmap
_cell_angle_alpha 90
_cell_angle_beta 114.478(4)
_cell_angle_gamma 90
_cell_formula_units_Z 2
_cell_length_a 8.1912(8)
_cell_length_b 12.8636(12)
_cell_length_c 9.3727(9)
_cell_measurement_reflns_used 9988
_cell_measurement_temperature 130.(2)
_cell_measurement_theta_max 28.3898
_cell_measurement_theta_min 2.3876
_cell_volume 898.82(15)
_computing_cell_refinement 'SAINT V7.66A (Bruker AXS, 2009)'
_computing_data_reduction 'SAINT V7.66A (Bruker AXS, 2009)'
_computing_structure_refinement 'SHELXL-97 (Sheldrick, 2008)'
_computing_structure_solution 'SHELXS-97 (Sheldrick, 2008)'
_diffrn_ambient_temperature 130.(2)
_diffrn_detector_area_resol_mean 8.3333
_diffrn_measured_fraction_theta_full 0.997
_diffrn_measured_fraction_theta_max 0.997
_diffrn_radiation_monochromator multilayer
_diffrn_radiation_type MoK\a
_diffrn_radiation_wavelength 0.71073
_diffrn_reflns_av_R_equivalents 0.0330
_diffrn_reflns_av_sigmaI/netI 0.0264
_diffrn_reflns_limit_h_max 10
_diffrn_reflns_limit_h_min -10
_diffrn_reflns_limit_k_max 17
_diffrn_reflns_limit_k_min -17
_diffrn_reflns_limit_l_max 11
_diffrn_reflns_limit_l_min -12
_diffrn_reflns_number 15740
_diffrn_reflns_theta_full 28.39
_diffrn_reflns_theta_max 28.39
_diffrn_reflns_theta_min 2.39
_diffrn_source ImuS
_exptl_absorpt_coefficient_mu 0.424
_exptl_absorpt_correction_T_max 0.89
_exptl_absorpt_correction_T_min 0.81
_exptl_absorpt_correction_type multi-scan
_exptl_absorpt_process_details 'SADABS V2008/1 (Bruker AXS)'
_exptl_crystal_colour colourless
_exptl_crystal_density_diffrn 1.734
_exptl_crystal_density_method 'not measured'
_exptl_crystal_description block
_exptl_crystal_F_000 476
_exptl_crystal_size_max 0.430
_exptl_crystal_size_mid 0.340
_exptl_crystal_size_min 0.280
_refine_diff_density_max 0.365
_refine_diff_density_min -0.249
_refine_ls_abs_structure_details 'Flack H D (1983), Acta Cryst. A39, 876-881'
_refine_ls_abs_structure_Flack -0.03(5)
_refine_ls_extinction_method none
_refine_ls_goodness_of_fit_ref 1.071
_refine_ls_hydrogen_treatment constr
_refine_ls_matrix_type full
_refine_ls_number_parameters 248
_refine_ls_number_reflns 4477
_refine_ls_number_restraints 1
_refine_ls_restrained_S_all 1.070
_refine_ls_R_factor_all 0.0227
_refine_ls_R_factor_gt 0.0221
_refine_ls_shift/su_max 0.004
_refine_ls_shift/su_mean 0.000
_refine_ls_structure_factor_coef Fsqd
_refine_ls_weighting_details 'calc w=1/[\s^2^(Fo^2^)+(0.0349P)^2^+0.1195P] where P=(Fo^2^+2Fc^2^)/3'
_refine_ls_weighting_scheme calc
_refine_ls_wR_factor_gt 0.0599
_refine_ls_wR_factor_ref 0.0603
_reflns_number_gt 4398
_reflns_number_total 4477
_reflns_threshold_expression >2sigma(I)
_cod_data_source_file c3dt52461b.txt
_cod_data_source_block SB8a
_cod_database_code 7024012

loop_
_space_group_symop_operation_xyz
'x, y, z'
'-x, y+1/2, -z'

loop_
_atom_site_type_symbol
_atom_site_label
_atom_site_fract_x
_atom_site_fract_y
_atom_site_fract_z
_atom_site_U_iso_or_equiv
_atom_site_adp_type
_atom_site_calc_flag
_atom_site_refinement_flags
_atom_site_occupancy
P P3 0.65849(4) 0.18597(3) 0.94899(4) 0.01645(7) Uani d . 1
P P2 0.45458(4) 0.29279(3) 1.06769(4) 0.01678(8) Uani d . 1
P P1 0.73737(5) 0.39069(3) 1.03538(4) 0.01861(8) Uani d . 1
O O1 0.73957(15) 0.48389(9) 0.92704(14) 0.0262(2) Uani d . 1
O O2 0.89491(15) 0.42368(9) 1.19401(14) 0.0253(2) Uani d . 1
O O6 0.77473(13) 0.08416(8) 0.98816(12) 0.0207(2) Uani d . 1
O O4 0.25340(13) 0.30778(9) 0.94322(12) 0.0215(2) Uani d . 1
O O5 0.54143(13) 0.17059(8) 0.76563(12) 0.0214(2) Uani d . 1
O O3 0.42550(13) 0.28615(10) 1.22362(12) 0.0230(2) Uani d . 1
N N3 0.77967(16) 0.28525(10) 0.96866(15) 0.0206(2) Uani d . 1
N N1 0.55956(16) 0.39482(10) 1.06366(16) 0.0214(2) Uani d . 1
N N2 0.53251(16) 0.18540(10) 1.03996(14) 0.0186(2) Uani d . 1
C C2 1.0805(2) 0.41316(14) 1.2161(2) 0.0301(3) Uani d . 1
H H2A 1.103 0.3413 1.1944 0.045 Uiso calc R 1
H H2B 1.1601 0.4309 1.3246 0.045 Uiso calc R 1
H H2C 1.1037 0.4602 1.1444 0.045 Uiso calc R 1
C C1 0.6061(3) 0.48505(15) 0.7670(2) 0.0366(4) Uani d . 1
H H1A 0.6178 0.4221 0.7131 0.055 Uiso calc R 1
H H1B 0.6237 0.5465 0.7132 0.055 Uiso calc R 1
H H1C 0.4861 0.4873 0.7662 0.055 Uiso calc R 1
C C3 0.5834(2) 0.27637(16) 1.36930(18) 0.0311(4) Uani d . 1
H H3A 0.6394 0.2085 1.3729 0.047 Uiso calc R 1
H H3B 0.5491 0.2823 1.4575 0.047 Uiso calc R 1
H H3C 0.6686 0.3317 1.3762 0.047 Uiso calc R 1
C C6 0.13858(19) 0.23544(12) 0.59840(17) 0.0211(3) Uani d . 1
C C5 0.03731(19) 0.23270(12) 0.70701(18) 0.0215(3) Uani d . 1
C C4 0.13734(19) 0.22059(12) 0.88212(17) 0.0208(3) Uani d . 1
H H4A 0.0512 0.2165 0.9311 0.025 Uiso calc R 1
H H4B 0.2085 0.1556 0.9064 0.025 Uiso calc R 1
C C8 0.4011(2) 0.09541(12) 0.71571(18) 0.0222(3) Uani d . 1
H H8A 0.3681 0.0784 0.8034 0.027 Uiso calc R 1
H H8B 0.4426 0.0308 0.6837 0.027 Uiso calc R 1
C C7 0.2392(2) 0.13805(12) 0.57902(17) 0.0220(3) Uani d . 1
C C9 0.8901(2) 0.06203(14) 1.15055(19) 0.0304(3) Uani d . 1
H H9A 0.9681 0.1219 1.197 0.046 Uiso calc R 1
H H9B 0.9639 0.0009 1.1561 0.046 Uiso calc R 1
H H9C 0.8164 0.0483 1.2084 0.046 Uiso calc R 1
F F2 -0.08473(12) 0.15430(8) 0.65479(11) 0.0295(2) Uani d . 1
F F1 -0.05685(12) 0.32314(8) 0.67638(11) 0.0284(2) Uani d . 1
F F3 0.25511(12) 0.31588(7) 0.64298(11) 0.02529(19) Uani d . 1
F F4 0.01248(13) 0.25737(8) 0.45289(11) 0.0299(2) Uani d . 1
F F6 0.11802(13) 0.05988(8) 0.52427(11) 0.0304(2) Uani d . 1
F F5 0.28872(13) 0.16381(8) 0.46129(10) 0.0294(2) Uani d . 1

loop_
_atom_site_aniso_label
_atom_site_aniso_U_11
_atom_site_aniso_U_22
_atom_site_aniso_U_33
_atom_site_aniso_U_12
_atom_site_aniso_U_13
_atom_site_aniso_U_23
P3 0.01437(14) 0.01559(15) 0.02042(16) 0.00184(12) 0.00824(12) -0.00047(13)
P2 0.01315(14) 0.02019(16) 0.01824(16) 0.00195(12) 0.00774(12) -0.00047(13)
P1 0.01737(16) 0.01560(15) 0.02513(18) -0.00031(12) 0.01109(13) -0.00105(13)
O1 0.0253(5) 0.0206(5) 0.0330(6) -0.0016(4) 0.0125(5) 0.0055(5)
O2 0.0189(5) 0.0286(5) 0.0281(6) -0.0009(4) 0.0096(4) -0.0053(4)
O6 0.0184(5) 0.0188(5) 0.0222(5) 0.0059(4) 0.0059(4) -0.0020(4)
O4 0.0170(4) 0.0232(5) 0.0214(5) 0.0029(4) 0.0051(4) -0.0003(4)
O5 0.0183(4) 0.0233(5) 0.0215(5) -0.0005(4) 0.0073(4) 0.0009(4)
O3 0.0162(4) 0.0367(6) 0.0171(5) 0.0023(4) 0.0078(4) -0.0014(4)
N3 0.0189(6) 0.0184(5) 0.0299(7) -0.0008(4) 0.0155(5) -0.0024(5)
N1 0.0191(5) 0.0174(5) 0.0309(7) 0.0007(5) 0.0138(5) -0.0041(5)
N2 0.0175(5) 0.0172(5) 0.0237(6) 0.0018(5) 0.0111(4) 0.0025(5)
C2 0.0183(7) 0.0365(9) 0.0342(9) -0.0023(6) 0.0095(6) 0.0022(7)
C1 0.0410(9) 0.0345(9) 0.0309(9) 0.0017(7) 0.0115(7) 0.0101(7)
C3 0.0230(7) 0.0459(10) 0.0197(7) -0.0018(7) 0.0041(5) 0.0027(7)
C6 0.0189(6) 0.0245(7) 0.0160(7) -0.0015(5) 0.0035(5) 0.0030(5)
C5 0.0147(6) 0.0247(7) 0.0226(7) -0.0004(5) 0.0052(5) 0.0007(6)
C4 0.0141(6) 0.0284(7) 0.0190(7) -0.0013(5) 0.0061(5) 0.0017(5)
C8 0.0226(7) 0.0197(6) 0.0217(7) 0.0001(5) 0.0066(5) -0.0009(5)
C7 0.0225(7) 0.0256(7) 0.0168(6) -0.0041(6) 0.0071(5) -0.0017(5)
C9 0.0274(8) 0.0301(8) 0.0271(8) 0.0104(6) 0.0048(6) 0.0026(6)
F2 0.0197(4) 0.0378(6) 0.0278(5) -0.0102(4) 0.0066(4) -0.0017(4)
F1 0.0210(4) 0.0331(5) 0.0268(5) 0.0098(4) 0.0057(4) 0.0049(4)
F3 0.0254(4) 0.0217(4) 0.0303(5) -0.0026(3) 0.0131(4) 0.0012(4)
F4 0.0258(5) 0.0402(6) 0.0190(4) 0.0057(4) 0.0045(3) 0.0074(4)
F6 0.0288(5) 0.0283(5) 0.0276(5) -0.0080(4) 0.0053(4) -0.0070(4)
F5 0.0318(5) 0.0382(6) 0.0209(4) 0.0014(4) 0.0136(4) 0.0006(4)

loop_
_atom_type_symbol
_atom_type_description
_atom_type_scat_dispersion_real
_atom_type_scat_dispersion_imag
_atom_type_scat_source
C C 0.0033 0.0016 'International Tables Vol C Tables 4.2.6.8 and 6.1.1.4'
H H 0.0000 0.0000 'International Tables Vol C Tables 4.2.6.8 and 6.1.1.4'
N N 0.0061 0.0033 'International Tables Vol C Tables 4.2.6.8 and 6.1.1.4'
O O 0.0106 0.0060 'International Tables Vol C Tables 4.2.6.8 and 6.1.1.4'
P P 0.1023 0.0942 'International Tables Vol C Tables 4.2.6.8 and 6.1.1.4'
F F 0.0171 0.0103 'International Tables Vol C Tables 4.2.6.8 and 6.1.1.4'

loop_
_geom_angle_atom_site_label_1
_geom_angle_atom_site_label_2
_geom_angle_atom_site_label_3
_geom_angle
O6 P3 N3 110.85(6)
O6 P3 N2 109.67(7)
N3 P3 N2 117.23(7)
O6 P3 O5 100.60(6)
N3 P3 O5 107.09(6)
N2 P3 O5 110.09(6)
O3 P2 N1 111.11(7)
O3 P2 O4 100.26(6)
N1 P2 O4 106.94(6)
O3 P2 N2 109.26(6)
N1 P2 N2 117.37(6)
O4 P2 N2 110.53(6)
O2 P1 O1 100.38(7)
O2 P1 N1 106.50(7)
O1 P1 N1 109.80(7)
O2 P1 N3 112.04(6)
O1 P1 N3 109.44(7)
N1 P1 N3 117.33(7)
C1 O1 P1 118.10(11)
C2 O2 P1 120.71(11)
C9 O6 P3 118.55(10)
C4 O4 P2 121.01(9)
C8 O5 P3 118.74(9)
C3 O3 P2 117.42(9)
P3 N3 P1 120.41(7)
P2 N1 P1 121.57(8)
P2 N2 P3 118.60(8)
O2 C2 H2A 109.5
O2 C2 H2B 109.5
H2A C2 H2B 109.5
O2 C2 H2C 109.5
H2A C2 H2C 109.5
H2B C2 H2C 109.5
O1 C1 H1A 109.5
O1 C1 H1B 109.5
H1A C1 H1B 109.5
O1 C1 H1C 109.5
H1A C1 H1C 109.5
H1B C1 H1C 109.5
O3 C3 H3A 109.5
O3 C3 H3B 109.5
H3A C3 H3B 109.5
O3 C3 H3C 109.5
H3A C3 H3C 109.5
H3B C3 H3C 109.5
F3 C6 F4 107.32(12)
F3 C6 C7 108.24(11)
F4 C6 C7 105.70(12)
F3 C6 C5 108.33(12)
F4 C6 C5 105.79(12)
C7 C6 C5 120.74(12)
F1 C5 F2 106.89(11)
F1 C5 C4 108.85(13)
F2 C5 C4 107.57(12)
F1 C5 C6 104.59(12)
F2 C5 C6 107.01(12)
C4 C5 C6 121.15(12)
O4 C4 C5 109.06(12)
O4 C4 H4A 109.9
C5 C4 H4A 109.9
O4 C4 H4B 109.9
C5 C4 H4B 109.9
H4A C4 H4B 108.3
O5 C8 C7 109.66(12)
O5 C8 H8A 109.7
C7 C8 H8A 109.7
O5 C8 H8B 109.7
C7 C8 H8B 109.7
H8A C8 H8B 108.2
F6 C7 F5 106.88(12)
F6 C7 C8 107.38(13)
F5 C7 C8 108.82(12)
F6 C7 C6 107.58(11)
F5 C7 C6 104.42(12)
C8 C7 C6 121.01(12)
O6 C9 H9A 109.5
O6 C9 H9B 109.5
H9A C9 H9B 109.5
O6 C9 H9C 109.5
H9A C9 H9C 109.5
H9B C9 H9C 109.5

loop_
_geom_bond_atom_site_label_1
_geom_bond_atom_site_label_2
_geom_bond_distance
P3 O6 1.5705(10)
P3 N3 1.5807(13)
P3 N2 1.5878(12)
P3 O5 1.5957(11)
P2 O3 1.5775(11)
P2 N1 1.5781(13)
P2 O4 1.5877(10)
P2 N2 1.5877(13)
P1 O2 1.5703(12)
P1 O1 1.5761(12)
P1 N1 1.5857(12)
P1 N3 1.5907(13)
O1 C1 1.444(2)
O2 C2 1.4532(18)
O6 C9 1.4488(18)
O4 C4 1.4277(18)
O5 C8 1.4246(18)
O3 C3 1.4454(17)
C2 H2A 0.98
C2 H2B 0.98
C2 H2C 0.98
C1 H1A 0.98
C1 H1B 0.98
C1 H1C 0.98
C3 H3A 0.98
C3 H3B 0.98
C3 H3C 0.98
C6 F3 1.3513(17)
C6 F4 1.3561(16)
C6 C7 1.551(2)
C6 C5 1.557(2)
C5 F1 1.3591(17)
C5 F2 1.3604(17)
C5 C4 1.508(2)
C4 H4A 0.99
C4 H4B 0.99
C8 C7 1.514(2)
C8 H8A 0.99
C8 H8B 0.99
C7 F6 1.3557(17)
C7 F5 1.3647(17)
C9 H9A 0.98
C9 H9B 0.98
C9 H9C 0.98

loop_
_geom_torsion_atom_site_label_1
_geom_torsion_atom_site_label_2
_geom_torsion_atom_site_label_3
_geom_torsion_atom_site_label_4
_geom_torsion
O2 P1 O1 C1 -177.79(12)
N1 P1 O1 C1 -65.90(14)
N3 P1 O1 C1 64.22(14)
O1 P1 O2 C2 -74.93(13)
N1 P1 O2 C2 170.65(12)
N3 P1 O2 C2 41.12(14)
N3 P3 O6 C9 73.10(13)
N2 P3 O6 C9 -57.89(13)
O5 P3 O6 C9 -173.87(11)
O3 P2 O4 C4 -83.61(11)
N1 P2 O4 C4 160.43(10)
N2 P2 O4 C4 31.58(12)
O6 P3 O5 C8 73.18(11)
N3 P3 O5 C8 -170.94(10)
N2 P3 O5 C8 -42.47(12)
N1 P2 O3 C3 -64.70(13)
O4 P2 O3 C3 -177.48(12)
N2 P2 O3 C3 66.37(13)
O6 P3 N3 P1 -143.59(9)
N2 P3 N3 P1 -16.65(12)
O5 P3 N3 P1 107.57(9)
O2 P1 N3 P3 117.47(9)
O1 P1 N3 P3 -132.10(8)
N1 P1 N3 P3 -6.18(13)
O3 P2 N1 P1 125.92(9)
O4 P2 N1 P1 -125.59(9)
N2 P2 N1 P1 -0.80(13)
O2 P1 N1 P2 -111.21(10)
O1 P1 N1 P2 140.95(9)
N3 P1 N1 P2 15.20(13)
O3 P2 N2 P3 -150.46(8)
N1 P2 N2 P3 -22.84(11)
O4 P2 N2 P3 100.13(9)
O6 P3 N2 P2 159.04(7)
N3 P3 N2 P2 31.53(11)
O5 P3 N2 P2 -91.17(9)
F3 C6 C5 F1 63.98(13)
F4 C6 C5 F1 -50.83(14)
C7 C6 C5 F1 -170.52(11)
F3 C6 C5 F2 177.15(11)
F4 C6 C5 F2 62.34(14)
C7 C6 C5 F2 -57.34(16)
F3 C6 C5 C4 -59.22(17)
F4 C6 C5 C4 -174.03(13)
C7 C6 C5 C4 66.28(18)
P2 O4 C4 C5 -135.16(10)
F1 C5 C4 O4 -58.46(15)
F2 C5 C4 O4 -173.93(11)
C6 C5 C4 O4 62.70(17)
P3 O5 C8 C7 139.65(11)
O5 C8 C7 F6 172.97(11)
O5 C8 C7 F5 57.62(16)
O5 C8 C7 C6 -63.15(18)
F3 C6 C7 F6 -175.99(11)
F4 C6 C7 F6 -61.27(14)
C5 C6 C7 F6 58.46(16)
F3 C6 C7 F5 -62.67(14)
F4 C6 C7 F5 52.06(14)
C5 C6 C7 F5 171.79(12)
F3 C6 C7 C8 60.22(17)
F4 C6 C7 C8 174.95(13)
C5 C6 C7 C8 -65.32(18)
